data_4113294
loop_
_publ_author_name
'Ryo Sekiya'
'Shin-ichi Nishikiori'
'Katsuyuki Ogura'

_publ_contact_author_address
;
Department of Basic Science,
Graduate School of Arts and Sciences,
The University of Tokyo,
Komaba3-8-1, Meguro, Tokyo 153-8902, Japan
;
_publ_contact_author_email csekiya@mail.ecc.u-tokyo.ac.jp
_publ_contact_author_fax +81-3-5454-6569
_publ_contact_author_name 'Sekiya, Ryo'
_publ_contact_author_phone +81-3-5454-6569
_publ_section_title
;
 Crystalline Inclusion Compounds Constructed through Self-Assembly of
 Isonicotinic Acid and Thiocyanato Coordination Bridges
;
_journal_name_full 'Journal of the American Chemical Society'
_journal_page_first 16587
_journal_page_last 16600
_journal_paper_doi 10.1021/ja0463280
_journal_volume 126
_journal_year 2004
_chemical_formula_moiety 'C21 H14 N4 Ni O5 S2'
_chemical_formula_sum 'C21 H14 N4 Ni O5 S2'
_chemical_formula_weight 525.19
_chemical_name_systematic
;
catena-bis(N-isonicotinic acid)nickel(II)
-bis(/m-thiocyanato-N,N',S,S')(anthraquinone)1/2
;
_space_group_IT_number 2
_symmetry_cell_setting triclinic
_symmetry_space_group_name_Hall '-P 1'
_symmetry_space_group_name_H-M 'P -1'
_atom_sites_solution_hydrogens geom
_atom_sites_solution_primary direct
_atom_sites_solution_secondary difmap
_audit_creation_date 'Apr 19 12:58:11 2002'
_audit_creation_method WinGX
_cell_angle_alpha 101.862(5)
_cell_angle_beta 54.837(10)
_cell_angle_gamma 127.758(8)
_cell_formula_units_Z 2
_cell_length_a 9.5502(13)
_cell_length_b 11.0709(5)
_cell_length_c 16.5435(12)
_cell_measurement_temperature 293(2)
_cell_measurement_theta_max 29.96
_cell_measurement_theta_min 1.55
_cell_volume 1100.9(3)
_computing_cell_refinement RAPID-AUTO
_computing_data_collection RAPID-AUTO
_computing_structure_refinement 'SHELXL-97 (Sheldrick, 1997)'
_computing_structure_solution 'SHELXS-97 (Sheldrick, 1997)'
_diffrn_ambient_temperature 293(2)
_diffrn_measurement_device_type 'Rigaku RAXIS-RAPID'
_diffrn_measurement_method \w
_diffrn_radiation_monochromator graphite
_diffrn_radiation_type MoK\a
_diffrn_radiation_wavelength 0.71069
_diffrn_reflns_av_R_equivalents 0.0405
_diffrn_reflns_av_sigmaI/netI 0.0653
_diffrn_reflns_limit_h_max 12
_diffrn_reflns_limit_h_min -13
_diffrn_reflns_limit_k_max 12
_diffrn_reflns_limit_k_min -15
_diffrn_reflns_limit_l_max 21
_diffrn_reflns_limit_l_min -23
_diffrn_reflns_number 6123
_diffrn_reflns_theta_max 29.96
_diffrn_reflns_theta_min 1.55
_exptl_absorpt_coefficient_mu 1.113
_exptl_absorpt_correction_T_max 1.000
_exptl_absorpt_correction_T_min 0.9205
_exptl_absorpt_correction_type numerical
_exptl_crystal_colour green
_exptl_crystal_density_diffrn 1.584
_exptl_crystal_description block
_exptl_crystal_F_000 536
_exptl_crystal_size_max 0.20
_exptl_crystal_size_mid 0.20
_exptl_crystal_size_min 0.10
_refine_diff_density_max 0.452
_refine_diff_density_min -0.447
_refine_diff_density_rms 0.095
_refine_ls_extinction_method none
_refine_ls_goodness_of_fit_obs 1.146
_refine_ls_hydrogen_treatment mixed
_refine_ls_matrix_type full
_refine_ls_number_parameters 301
_refine_ls_number_reflns 6123
_refine_ls_number_restraints 0
_refine_ls_restrained_S_all 1.146
_refine_ls_R_factor_all 0.1139
_refine_ls_R_factor_obs 0.063
_refine_ls_shift/esd_max 0.00
_refine_ls_shift/esd_mean 0.00
_refine_ls_structure_factor_coef Fsqd
_refine_ls_weighting_details 'calc w=1/[\s^2^(Fo^2^)+(0.0541P)^2^+0.8799P] where P=(Fo^2^+2Fc^2^)/3'
_refine_ls_weighting_scheme calc
_refine_ls_wR_factor_all 0.1485
_refine_ls_wR_factor_obs 0.131
_reflns_number_observed 3904
_reflns_number_total 6123
_reflns_observed_criterion >2sigma(I)
_cod_data_source_file ja0463280si20040622_120441.cif
_cod_data_source_block anthraquinoneinclude
_cod_original_cell_volume 1100.86(18)
_cod_database_code 4113294

loop_
_symmetry_equiv_pos_as_xyz
'x, y, z'
'-x, -y, -z'

loop_
_atom_site_aniso_label
_atom_site_aniso_U_11
_atom_site_aniso_U_22
_atom_site_aniso_U_33
_atom_site_aniso_U_23
_atom_site_aniso_U_13
_atom_site_aniso_U_12
C101 0.119(6) 0.057(4) 0.126(7) -0.005(4) -0.087(6) 0.038(5)
C102 0.141(7) 0.062(4) 0.080(5) -0.009(4) -0.065(5) 0.054(5)
C103 0.087(5) 0.059(4) 0.070(4) 0.001(3) -0.031(4) 0.041(4)
C104 0.050(3) 0.044(3) 0.067(4) 0.011(2) -0.022(3) 0.020(3)
C105 0.056(3) 0.042(3) 0.077(4) 0.008(3) -0.036(3) 0.020(3)
C106 0.042(3) 0.058(3) 0.071(4) 0.008(3) -0.020(3) 0.022(3)
C107 0.083(4) 0.064(4) 0.101(5) -0.003(4) -0.060(4) 0.036(4)
O101 0.073(3) 0.148(5) 0.125(5) -0.019(4) -0.043(3) 0.065(4)
C2 0.0272(17) 0.0302(18) 0.0329(19) -0.0093(14) -0.0192(15) 0.0191(16)
C1 0.0261(17) 0.0285(18) 0.0330(19) -0.0055(15) -0.0163(15) 0.0166(16)
C21 0.041(2) 0.055(3) 0.045(2) -0.023(2) -0.0296(19) 0.036(2)
C22 0.046(2) 0.059(3) 0.040(2) -0.023(2) -0.027(2) 0.040(2)
C23 0.049(2) 0.042(2) 0.044(2) -0.0218(18) -0.033(2) 0.034(2)
C24 0.036(2) 0.047(2) 0.044(2) -0.0180(19) -0.0267(19) 0.027(2)
C25 0.034(2) 0.046(2) 0.042(2) -0.0173(18) -0.0234(18) 0.027(2)
C26 0.049(2) 0.050(3) 0.044(2) -0.020(2) -0.032(2) 0.033(2)
C11 0.034(2) 0.047(2) 0.038(2) -0.0068(18) -0.0193(18) 0.024(2)
C12 0.034(2) 0.046(2) 0.037(2) -0.0097(18) -0.0175(18) 0.024(2)
C13 0.040(2) 0.044(2) 0.040(2) -0.0133(18) -0.0253(19) 0.027(2)
C14 0.041(2) 0.057(3) 0.046(2) -0.013(2) -0.029(2) 0.029(2)
C15 0.038(2) 0.060(3) 0.039(2) -0.011(2) -0.0201(19) 0.035(2)
C16 0.048(2) 0.052(3) 0.045(2) -0.018(2) -0.032(2) 0.032(2)
N2 0.0365(17) 0.0354(17) 0.0449(19) -0.0140(14) -0.0247(15) 0.0264(16)
N1 0.0332(16) 0.0332(17) 0.0402(18) -0.0056(14) -0.0181(15) 0.0221(15)
N21 0.0360(17) 0.0382(18) 0.0442(19) -0.0160(14) -0.0267(15) 0.0260(16)
N11 0.0370(17) 0.0402(18) 0.0385(18) -0.0105(14) -0.0225(15) 0.0261(16)
O21 0.059(2) 0.087(3) 0.057(2) -0.0397(19) -0.0439(18) 0.048(2)
O22 0.061(2) 0.096(3) 0.0488(19) -0.0377(19) -0.0366(17) 0.055(2)
O11 0.0485(19) 0.081(3) 0.0426(18) -0.0212(17) -0.0258(16) 0.0375(19)
O12 0.064(2) 0.104(3) 0.054(2) -0.039(2) -0.0446(19) 0.056(2)
S2 0.0351(5) 0.0361(5) 0.0658(7) -0.0100(5) -0.0267(5) 0.0267(5)
S1 0.0348(5) 0.0392(5) 0.0530(6) -0.0105(5) -0.0161(5) 0.0294(5)
Ni2 0.0323(4) 0.0318(4) 0.0396(4) -0.0152(3) -0.0235(3) 0.0249(3)
Ni3 0.0322(4) 0.0323(4) 0.0321(4) -0.0099(3) -0.0179(3) 0.0245(3)

loop_
_atom_site_label
_atom_site_type_symbol
_atom_site_fract_x
_atom_site_fract_y
_atom_site_fract_z
_atom_site_U_iso_or_equiv
_atom_site_thermal_displace_type
_atom_site_occupancy
_atom_site_symmetry_multiplicity
_atom_site_calc_flag
_atom_site_refinement_flags
C101 C 0.2029(15) 0.6727(8) 0.6612(7) 0.099(2) Uani 1 1 d .
H101 H 0.2946 0.7198 0.6818 0.119 Uiso 1 1 calc R
C102 C -0.0005(16) 0.6334(8) 0.7263(6) 0.099(2) Uani 1 1 d .
H102 H -0.0468 0.6534 0.7909 0.119 Uiso 1 1 calc R
C103 C -0.1376(12) 0.5639(7) 0.6962(5) 0.0830(19) Uani 1 1 d .
H103 H -0.2756 0.5377 0.7407 0.1 Uiso 1 1 calc R
C104 C -0.0707(9) 0.5332(6) 0.6000(4) 0.0649(15) Uani 1 1 d .
C105 C 0.1388(9) 0.5738(6) 0.5347(5) 0.0643(14) Uani 1 1 d .
C106 C -0.2138(9) 0.4609(7) 0.5669(5) 0.0689(16) Uani 1 1 d .
C107 C 0.2723(12) 0.6436(7) 0.5667(6) 0.0826(19) Uani 1 1 d .
H107 H 0.411 0.6709 0.5232 0.099 Uiso 1 1 calc R
O101 O -0.3929(8) 0.4303(7) 0.6216(4) 0.126(2) Uani 1 1 d .
C2 C 0.2556(5) 0.3820(4) -0.0382(3) 0.0282(7) Uani 1 1 d .
C1 C -0.2535(5) 0.1382(4) 0.0880(3) 0.0297(7) Uani 1 1 d .
C21 C 0.1484(7) 0.4043(5) 0.7971(3) 0.0409(9) Uani 1 1 d .
H21 H 0.2757 0.4558 0.7921 0.049 Uiso 1 1 calc R
C22 C 0.1418(7) 0.3443(5) 0.7172(3) 0.0438(10) Uani 1 1 d .
H22 H 0.262 0.3547 0.6594 0.053 Uiso 1 1 calc R
C23 C -0.0468(7) 0.2681(5) 0.7239(3) 0.0384(9) Uani 1 1 d .
C24 C -0.2234(6) 0.2523(5) 0.8118(3) 0.0404(9) Uani 1 1 d .
H24 H -0.3532 0.1996 0.8189 0.048 Uiso 1 1 calc R
C25 C -0.2037(6) 0.3161(5) 0.8887(3) 0.0392(9) Uani 1 1 d .
H25 H -0.3224 0.3061 0.9476 0.047 Uiso 1 1 calc R
C26 C -0.0586(7) 0.2064(5) 0.6374(3) 0.0444(10) Uani 1 1 d .
C11 C -0.2376(6) -0.0525(5) 0.2312(3) 0.0409(9) Uani 1 1 d .
H11 H -0.3574 -0.0949 0.2316 0.049 Uiso 1 1 calc R
C12 C -0.2586(7) -0.0316(5) 0.3214(3) 0.0425(9) Uani 1 1 d .
H12 H -0.3888 -0.0578 0.3808 0.051 Uiso 1 1 calc R
C13 C -0.0836(7) 0.0286(5) 0.3224(3) 0.0397(9) Uani 1 1 d .
C14 C 0.1041(7) 0.0611(5) 0.2325(3) 0.0459(10) Uani 1 1 d .
H14 H 0.2237 0.0986 0.2308 0.055 Uiso 1 1 calc R
C15 C 0.1112(7) 0.0373(5) 0.1458(3) 0.0436(10) Uani 1 1 d .
H15 H 0.2377 0.0588 0.0859 0.052 Uiso 1 1 calc R
C16 C -0.0861(7) 0.0675(5) 0.4141(3) 0.0450(10) Uani 1 1 d .
N2 N 0.1951(5) 0.4515(4) -0.0263(3) 0.0358(7) Uani 1 1 d .
N1 N -0.1917(5) 0.0647(4) 0.0572(3) 0.0360(7) Uani 1 1 d .
N21 N -0.0209(5) 0.3919(4) 0.8824(3) 0.0358(7) Uani 1 1 d .
N11 N -0.0544(5) -0.0151(4) 0.1431(2) 0.0366(7) Uani 1 1 d .
O21 O -0.2345(5) 0.1405(5) 0.6478(3) 0.0629(10) Uani 1 1 d .
H221 H -0.2234 0.111 0.5961 0.094 Uiso 1 1 calc R
O22 O 0.1075(6) 0.2254(5) 0.5586(3) 0.0640(10) Uani 1 1 d .
O11 O -0.2590(5) 0.0366(4) 0.4959(2) 0.0616(9) Uani 1 1 d .
O12 O 0.0875(6) 0.1315(5) 0.4052(3) 0.0675(11) Uani 1 1 d .
H212 H 0.0688 0.1481 0.4599 0.101 Uiso 1 1 calc R
S2 S 0.33980(16) 0.28117(12) -0.05477(9) 0.0435(3) Uani 1 1 d .
S1 S -0.33786(17) 0.24342(12) 0.12998(9) 0.0440(3) Uani 1 1 d .
Ni2 Ni 0 0.5 0 0.03003(17) Uani 1 2 d S
Ni3 Ni 0 0 0 0.02960(17) Uani 1 2 d S

loop_
_atom_type_symbol
_atom_type_description
_atom_type_scat_dispersion_real
_atom_type_scat_dispersion_imag
_atom_type_scat_source
C C 0.0033 0.0016 'International Tables Vol C Tables 4.2.6.8 and 6.1.1.4'
H H 0 0 'International Tables Vol C Tables 4.2.6.8 and 6.1.1.4'
N N 0.0061 0.0033 'International Tables Vol C Tables 4.2.6.8 and 6.1.1.4'
O O 0.0106 0.006 'International Tables Vol C Tables 4.2.6.8 and 6.1.1.4'
S S 0.1246 0.1234 'International Tables Vol C Tables 4.2.6.8 and 6.1.1.4'
Ni Ni 0.3393 1.1124 'International Tables Vol C Tables 4.2.6.8 and 6.1.1.4'

loop_
_geom_angle_atom_site_label_1
_geom_angle_atom_site_label_2
_geom_angle_atom_site_label_3
_geom_angle
_geom_angle_site_symmetry_1
_geom_angle_site_symmetry_3
C107 C101 C102 120.5(8) . .
C101 C102 C103 120.1(8) . .
C102 C103 C104 120.5(7) . .
C103 C104 C105 118.3(6) . .
C103 C104 C106 121.0(6) . .
C105 C104 C106 120.8(6) . .
C107 C105 C104 119.9(7) . .
C107 C105 C106 120.1(6) . 2_566
C104 C105 C106 120.0(5) . 2_566
O101 C106 C104 121.3(6) . .
O101 C106 C105 119.5(6) . 2_566
C104 C106 C105 119.2(5) . 2_566
C101 C107 C105 120.6(7) . .
N2 C2 S2 179.5(3) . .
N1 C1 S1 179.3(4) . .
N21 C21 C22 122.9(4) . .
C21 C22 C23 118.9(4) . .
C24 C23 C22 118.8(4) . .
C24 C23 C26 120.4(4) . .
C22 C23 C26 120.8(4) . .
C25 C24 C23 118.8(4) . .
N21 C25 C24 122.9(4) . .
O22 C26 O21 124.6(4) . .
O22 C26 C23 117.9(4) . .
O21 C26 C23 117.5(4) . .
N11 C11 C12 123.5(4) . .
C11 C12 C13 119.0(4) . .
C12 C13 C14 118.1(4) . .
C12 C13 C16 122.4(4) . .
C14 C13 C16 119.4(4) . .
C15 C14 C13 119.0(4) . .
N11 C15 C14 123.4(4) . .
O12 C16 O11 123.9(4) . .
O12 C16 C13 117.3(4) . .
O11 C16 C13 118.8(4) . .
C2 N2 Ni2 160.2(3) . .
C1 N1 Ni3 161.7(3) . .
C25 N21 C21 117.7(3) . .
C25 N21 Ni2 119.8(3) . 1_556
C21 N21 Ni2 122.4(3) . 1_556
C11 N11 C15 116.9(4) . .
C11 N11 Ni3 123.0(3) . .
C15 N11 Ni3 119.3(3) . .
C2 S2 Ni3 102.43(13) . .
C1 S1 Ni2 99.95(13) . .
N2 Ni2 N2 180.0000(10) 2_565 .
N2 Ni2 N21 89.23(12) 2_565 2_566
N2 Ni2 N21 90.77(12) . 2_566
N2 Ni2 N21 90.77(12) 2_565 1_554
N2 Ni2 N21 89.23(12) . 1_554
N21 Ni2 N21 180.00(12) 2_566 1_554
N2 Ni2 S1 91.60(10) 2_565 2_565
N2 Ni2 S1 88.40(10) . 2_565
N21 Ni2 S1 90.97(9) 2_566 2_565
N21 Ni2 S1 89.03(9) 1_554 2_565
N2 Ni2 S1 88.40(10) 2_565 .
N2 Ni2 S1 91.60(10) . .
N21 Ni2 S1 89.03(9) 2_566 .
N21 Ni2 S1 90.97(9) 1_554 .
S1 Ni2 S1 180 2_565 .
N1 Ni3 N1 180.0(2) 2 .
N1 Ni3 N11 90.21(13) 2 .
N1 Ni3 N11 89.79(13) . .
N1 Ni3 N11 89.79(13) 2 2
N1 Ni3 N11 90.21(13) . 2
N11 Ni3 N11 180.0(2) . 2
N1 Ni3 S2 87.20(9) 2 .
N1 Ni3 S2 92.80(9) . .
N11 Ni3 S2 88.72(9) . .
N11 Ni3 S2 91.28(9) 2 .
N1 Ni3 S2 92.80(9) 2 2
N1 Ni3 S2 87.20(9) . 2
N11 Ni3 S2 91.28(9) . 2
N11 Ni3 S2 88.72(9) 2 2
S2 Ni3 S2 180.00(5) . 2

loop_
_geom_bond_atom_site_label_1
_geom_bond_atom_site_label_2
_geom_bond_distance
_geom_bond_site_symmetry_2
C101 C107 1.360(10) .
C101 C102 1.368(11) .
C102 C103 1.384(10) .
C103 C104 1.389(9) .
C104 C105 1.407(8) .
C104 C106 1.465(8) .
C105 C107 1.380(8) .
C105 C106 1.474(9) 2_566
C106 O101 1.222(7) .
C106 C105 1.474(9) 2_566
C2 N2 1.148(4) .
C2 S2 1.639(3) .
C1 N1 1.158(5) .
C1 S1 1.632(4) .
C21 N21 1.344(5) .
C21 C22 1.371(6) .
C22 C23 1.384(6) .
C23 C24 1.382(6) .
C23 C26 1.489(6) .
C24 C25 1.377(6) .
C25 N21 1.340(5) .
C26 O22 1.258(5) .
C26 O21 1.265(5) .
C11 N11 1.334(5) .
C11 C12 1.374(6) .
C12 C13 1.378(6) .
C13 C14 1.383(6) .
C13 C16 1.479(6) .
C14 C15 1.373(6) .
C15 N11 1.336(5) .
C16 O12 1.263(5) .
C16 O11 1.265(5) .
N2 Ni2 2.036(3) .
N1 Ni3 2.023(3) .
N21 Ni2 2.110(3) 1_556
N11 Ni3 2.132(3) .
S2 Ni3 2.5384(12) .
S1 Ni2 2.5296(12) .
Ni2 N2 2.036(3) 2_565
Ni2 N21 2.110(3) 2_566
Ni2 N21 2.110(3) 1_554
Ni2 S1 2.5296(12) 2_565
Ni3 N1 2.023(3) 2
Ni3 N11 2.132(3) 2
Ni3 S2 2.5384(12) 2

loop_
_geom_hbond_atom_site_label_D
_geom_hbond_atom_site_label_H
_geom_hbond_atom_site_label_A
_geom_hbond_distance_DH
_geom_hbond_distance_HA
_geom_hbond_distance_DA
_geom_hbond_angle_DHA
_geom_hbond_site_symmetry_A
_geom_hbond_publ_flag
O12 H212 O22 0.8210 1.8071 2.607(7) 164.28 1_555 yes
O21 H221 O11 0.8202 1.8128 2.618(6) 166.63 1_555 yes
